data_7026850
loop_
_publ_author_name
'Khrustalev, Victor N.'
'Aysin, Rinat R.'
'Borisova, Irina V.'
'Peregudov, Alexander S.'
'Leites, Larissa A.'
'Zemlyansky, Nikolai N.'

_publ_section_title
;
 A new stable monomeric lead(ii) dithiolate Pb(SCH(2)CH(2)NMe(2))(2): an
 interplay between a dynamic &quot;flip-flop&quot; process in solution and
 conformational isomerism in the solid-state.
;
_journal_issue 40
_journal_name_full 'Dalton transactions (Cambridge, England : 2003)'
_journal_page_first 9480
_journal_page_last 9483
_journal_paper_doi 10.1039/c0dt00783h
_journal_volume 39
_journal_year 2010
_chemical_formula_moiety 'C8 H20 N2 Pb S2'
_chemical_formula_sum 'C8 H20 N2 Pb S2'
_chemical_formula_weight 415.57
_chemical_name_systematic
;
?
;
_space_group_IT_number 19
_symmetry_cell_setting orthorhombic
_symmetry_space_group_name_Hall 'P 2ac 2ab'
_symmetry_space_group_name_H-M 'P 21 21 21'
_atom_sites_solution_hydrogens geom
_atom_sites_solution_primary direct
_atom_sites_solution_secondary difmap
_audit_creation_method SHELXL-97
_cell_angle_alpha 90.00
_cell_angle_beta 90.00
_cell_angle_gamma 90.00
_cell_formula_units_Z 4
_cell_length_a 10.3938(5)
_cell_length_b 10.7759(5)
_cell_length_c 11.4619(6)
_cell_measurement_reflns_used 5545
_cell_measurement_temperature 100(2)
_cell_measurement_theta_max 30.61
_cell_measurement_theta_min 2.59
_cell_volume 1283.76(11)
_computing_cell_refinement 'SAINTPlus, v. 6.2 (Bruker, 2001)'
_computing_data_collection 'APEX2 (Bruker, 2005)'
_computing_data_reduction 'SAINTPlus, v. 6.2 (Bruker, 2001)'
_computing_molecular_graphics 'SHELXTL (Sheldrick, 2008)'
_computing_publication_material 'SHELXTL (Sheldrick, 2008)'
_computing_structure_refinement 'SHELXTL (Sheldrick, 2008)'
_computing_structure_solution 'SHELXTL (Sheldrick, 2008)'
_diffrn_ambient_temperature 100(2)
_diffrn_measured_fraction_theta_full 0.980
_diffrn_measured_fraction_theta_max 0.980
_diffrn_measurement_device_type 'Bruker APEX-II CCD'
_diffrn_measurement_method '\f and \w scans'
_diffrn_radiation_monochromator graphite
_diffrn_radiation_source 'fine-focus sealed tube'
_diffrn_radiation_type MoK\a
_diffrn_radiation_wavelength 0.71073
_diffrn_reflns_av_R_equivalents 0.0284
_diffrn_reflns_av_sigmaI/netI 0.0318
_diffrn_reflns_limit_h_max 14
_diffrn_reflns_limit_h_min -14
_diffrn_reflns_limit_k_max 15
_diffrn_reflns_limit_k_min -15
_diffrn_reflns_limit_l_max 16
_diffrn_reflns_limit_l_min -16
_diffrn_reflns_number 16634
_diffrn_reflns_theta_full 30.61
_diffrn_reflns_theta_max 30.61
_diffrn_reflns_theta_min 2.72
_exptl_absorpt_coefficient_mu 13.432
_exptl_absorpt_correction_T_max 0.347
_exptl_absorpt_correction_T_min 0.238
_exptl_absorpt_correction_type multi-scan
_exptl_absorpt_process_details 'SADABS (Sheldrick, 2003)'
_exptl_crystal_colour colourless
_exptl_crystal_density_diffrn 2.150
_exptl_crystal_density_method 'not measured'
_exptl_crystal_description prism
_exptl_crystal_F_000 784
_exptl_crystal_size_max 0.15
_exptl_crystal_size_mid 0.12
_exptl_crystal_size_min 0.10
_refine_diff_density_max 1.412
_refine_diff_density_min -0.877
_refine_diff_density_rms 0.104
_refine_ls_abs_structure_details 'Flack H D (1983), Acta Cryst. A39, 876-881'
_refine_ls_abs_structure_Flack 0.004(5)
_refine_ls_extinction_method none
_refine_ls_goodness_of_fit_ref 0.936
_refine_ls_hydrogen_treatment constr
_refine_ls_matrix_type full
_refine_ls_number_parameters 122
_refine_ls_number_reflns 3889
_refine_ls_number_restraints 0
_refine_ls_restrained_S_all 0.936
_refine_ls_R_factor_all 0.0239
_refine_ls_R_factor_gt 0.0185
_refine_ls_shift/su_max 0.001
_refine_ls_shift/su_mean 0.000
_refine_ls_structure_factor_coef Fsqd
_refine_ls_weighting_details 'calc w=1/[\s^2^(Fo^2^)+(0.001P)^2^] where P=(Fo^2^+2Fc^2^)/3'
_refine_ls_weighting_scheme calc
_refine_ls_wR_factor_gt 0.0365
_refine_ls_wR_factor_ref 0.0379
_reflns_number_gt 3417
_reflns_number_total 3889
_reflns_threshold_expression I>2\s(I)
_cod_data_source_file c0dt00783h.txt
_cod_data_source_block Pb(SR)2_LT_1
_cod_depositor_comments
;
The following automatic conversions were performed:

'_symmetry_cell_setting' value 'Orthorhombic' changed to
'orthorhombic' according to
/home/saulius/struct/CIF-dictionaries/cif_core.dic dictionary named
'cif_core.dic' version 2.4.2 from 2011-04-26.

Automatic conversion script
Id: cif_fix_values 1891 2012-01-12 08:04:46Z andrius 
;
_cod_database_code 7026850

loop_
_symmetry_equiv_pos_as_xyz
'x, y, z'
'-x+1/2, -y, z+1/2'
'-x, y+1/2, -z+1/2'
'x+1/2, -y+1/2, -z'

loop_
_atom_site_label
_atom_site_type_symbol
_atom_site_fract_x
_atom_site_fract_y
_atom_site_fract_z
_atom_site_U_iso_or_equiv
_atom_site_adp_type
_atom_site_occupancy
_atom_site_symmetry_multiplicity
_atom_site_calc_flag
_atom_site_refinement_flags
Pb1 Pb 0.409954(8) 0.496398(9) 0.748019(9) 0.01451(3) Uani 1 1 d .
S1 S 0.38752(8) 0.34671(7) 0.56812(7) 0.01828(15) Uani 1 1 d .
S2 S 0.41940(8) 0.69799(7) 0.61788(7) 0.01887(16) Uani 1 1 d .
N1 N 0.1627(2) 0.5047(3) 0.7025(2) 0.0165(5) Uani 1 1 d .
N2 N 0.6550(3) 0.5182(3) 0.7043(2) 0.0162(5) Uani 1 1 d .
C1 C 0.2129(3) 0.3514(3) 0.5456(3) 0.0204(7) Uani 1 1 d .
H1A H 0.1949 0.3345 0.4623 0.024 Uiso 1 1 calc R
H1B H 0.1732 0.2838 0.5917 0.024 Uiso 1 1 calc R
C2 C 0.1486(3) 0.4732(3) 0.5790(3) 0.0189(7) Uani 1 1 d .
H2A H 0.1862 0.5408 0.5314 0.023 Uiso 1 1 calc R
H2B H 0.0559 0.4680 0.5600 0.023 Uiso 1 1 calc R
C3 C 0.0990(3) 0.4124(3) 0.7800(3) 0.0237(7) Uani 1 1 d .
H3A H 0.0076 0.4064 0.7596 0.035 Uiso 1 1 calc R
H3B H 0.1074 0.4390 0.8614 0.035 Uiso 1 1 calc R
H3C H 0.1399 0.3312 0.7700 0.035 Uiso 1 1 calc R
C4 C 0.1073(3) 0.6287(3) 0.7265(3) 0.0203(7) Uani 1 1 d .
H4A H 0.0204 0.6333 0.6938 0.030 Uiso 1 1 calc R
H4B H 0.1615 0.6926 0.6906 0.030 Uiso 1 1 calc R
H4C H 0.1035 0.6423 0.8110 0.030 Uiso 1 1 calc R
C5 C 0.5769(3) 0.6657(3) 0.5531(3) 0.0210(7) Uani 1 1 d .
H5A H 0.5692 0.5939 0.4996 0.025 Uiso 1 1 calc R
H5B H 0.6046 0.7383 0.5065 0.025 Uiso 1 1 calc R
C6 C 0.6774(3) 0.6379(3) 0.6433(3) 0.0179(6) Uani 1 1 d .
H6A H 0.7628 0.6355 0.6052 0.022 Uiso 1 1 calc R
H6B H 0.6785 0.7057 0.7015 0.022 Uiso 1 1 calc R
C7 C 0.7175(3) 0.5187(3) 0.8184(3) 0.0196(7) Uani 1 1 d .
H7A H 0.8102 0.5312 0.8085 0.029 Uiso 1 1 calc R
H7B H 0.7021 0.4392 0.8575 0.029 Uiso 1 1 calc R
H7C H 0.6820 0.5861 0.8659 0.029 Uiso 1 1 calc R
C8 C 0.7008(3) 0.4127(3) 0.6332(3) 0.0205(7) Uani 1 1 d .
H8A H 0.7943 0.4184 0.6236 0.031 Uiso 1 1 calc R
H8B H 0.6594 0.4151 0.5564 0.031 Uiso 1 1 calc R
H8C H 0.6792 0.3346 0.6724 0.031 Uiso 1 1 calc R

loop_
_atom_site_aniso_label
_atom_site_aniso_U_11
_atom_site_aniso_U_22
_atom_site_aniso_U_33
_atom_site_aniso_U_23
_atom_site_aniso_U_13
_atom_site_aniso_U_12
Pb1 0.01380(5) 0.01912(5) 0.01061(5) 0.00025(8) 0.00060(5) 0.00021(5)
S1 0.0194(4) 0.0193(3) 0.0162(3) -0.0028(3) -0.0005(3) 0.0011(3)
S2 0.0198(4) 0.0174(3) 0.0194(4) 0.0018(3) -0.0004(3) 0.0023(3)
N1 0.0154(12) 0.0210(12) 0.0130(10) 0.0023(12) 0.0018(9) 0.0021(12)
N2 0.0166(13) 0.0153(13) 0.0168(11) -0.0010(10) 0.0022(10) -0.0026(11)
C1 0.0206(17) 0.0220(15) 0.0184(15) -0.0025(13) -0.0056(13) 0.0007(13)
C2 0.0179(15) 0.0205(16) 0.0184(15) -0.0001(11) -0.0057(12) 0.0037(12)
C3 0.0163(17) 0.0273(16) 0.0273(18) 0.0080(12) 0.0003(14) 0.0028(14)
C4 0.0183(16) 0.0229(14) 0.0197(17) -0.0007(11) 0.0005(13) 0.0053(12)
C5 0.0225(17) 0.0209(15) 0.0196(15) 0.0025(12) 0.0026(13) -0.0021(13)
C6 0.0149(16) 0.0206(15) 0.0183(15) 0.0019(12) 0.0034(12) -0.0036(13)
C7 0.0201(16) 0.0194(17) 0.0193(14) -0.0026(12) -0.0056(12) -0.0018(14)
C8 0.0198(18) 0.0224(16) 0.0193(17) -0.0057(13) 0.0011(14) 0.0018(13)

loop_
_atom_type_symbol
_atom_type_description
_atom_type_scat_dispersion_real
_atom_type_scat_dispersion_imag
_atom_type_scat_source
C C 0.0033 0.0016 'International Tables Vol C Tables 4.2.6.8 and 6.1.1.4'
H H 0.0000 0.0000 'International Tables Vol C Tables 4.2.6.8 and 6.1.1.4'
N N 0.0061 0.0033 'International Tables Vol C Tables 4.2.6.8 and 6.1.1.4'
S S 0.1246 0.1234 'International Tables Vol C Tables 4.2.6.8 and 6.1.1.4'
Pb Pb -3.3944 10.1111 'International Tables Vol C Tables 4.2.6.8 and 6.1.1.4'

loop_
_geom_angle_atom_site_label_1
_geom_angle_atom_site_label_2
_geom_angle_atom_site_label_3
_geom_angle
N2 Pb1 N1 156.33(8)
N2 Pb1 S1 89.49(6)
N1 Pb1 S1 77.18(6)
N2 Pb1 S2 77.33(6)
N1 Pb1 S2 84.03(6)
S1 Pb1 S2 93.73(2)
C1 S1 Pb1 100.44(11)
C5 S2 Pb1 96.08(10)
C2 N1 C4 110.4(2)
C2 N1 C3 112.2(3)
C4 N1 C3 108.6(2)
C2 N1 Pb1 106.41(18)
C4 N1 Pb1 112.0(2)
C3 N1 Pb1 107.15(18)
C7 N2 C8 110.7(3)
C7 N2 C6 110.4(3)
C8 N2 C6 111.0(3)
C7 N2 Pb1 105.22(18)
C8 N2 Pb1 110.59(19)
C6 N2 Pb1 108.77(18)
C2 C1 S1 115.0(2)
C2 C1 H1A 108.5
S1 C1 H1A 108.5
C2 C1 H1B 108.5
S1 C1 H1B 108.5
H1A C1 H1B 107.5
N1 C2 C1 113.5(3)
N1 C2 H2A 108.9
C1 C2 H2A 108.9
N1 C2 H2B 108.9
C1 C2 H2B 108.9
H2A C2 H2B 107.7
N1 C3 H3A 109.5
N1 C3 H3B 109.5
H3A C3 H3B 109.5
N1 C3 H3C 109.5
H3A C3 H3C 109.5
H3B C3 H3C 109.5
N1 C4 H4A 109.5
N1 C4 H4B 109.5
H4A C4 H4B 109.5
N1 C4 H4C 109.5
H4A C4 H4C 109.5
H4B C4 H4C 109.5
C6 C5 S2 112.4(2)
C6 C5 H5A 109.1
S2 C5 H5A 109.1
C6 C5 H5B 109.1
S2 C5 H5B 109.1
H5A C5 H5B 107.9
N2 C6 C5 112.9(3)
N2 C6 H6A 109.0
C5 C6 H6A 109.0
N2 C6 H6B 109.0
C5 C6 H6B 109.0
H6A C6 H6B 107.8
N2 C7 H7A 109.5
N2 C7 H7B 109.5
H7A C7 H7B 109.5
N2 C7 H7C 109.5
H7A C7 H7C 109.5
H7B C7 H7C 109.5
N2 C8 H8A 109.5
N2 C8 H8B 109.5
H8A C8 H8B 109.5
N2 C8 H8C 109.5
H8A C8 H8C 109.5
H8B C8 H8C 109.5

loop_
_geom_bond_atom_site_label_1
_geom_bond_atom_site_label_2
_geom_bond_distance
Pb1 N2 2.607(3)
Pb1 N1 2.623(2)
Pb1 S1 2.6283(8)
Pb1 S2 2.6370(8)
S1 C1 1.834(4)
S2 C5 1.831(3)
N1 C2 1.464(4)
N1 C4 1.481(4)
N1 C3 1.489(4)
N2 C7 1.460(4)
N2 C8 1.478(4)
N2 C6 1.485(4)
C1 C2 1.522(4)
C1 H1A 0.9900
C1 H1B 0.9900
C2 H2A 0.9900
C2 H2B 0.9900
C3 H3A 0.9800
C3 H3B 0.9800
C3 H3C 0.9800
C4 H4A 0.9800
C4 H4B 0.9800
C4 H4C 0.9800
C5 C6 1.499(4)
C5 H5A 0.9900
C5 H5B 0.9900
C6 H6A 0.9900
C6 H6B 0.9900
C7 H7A 0.9800
C7 H7B 0.9800
C7 H7C 0.9800
C8 H8A 0.9800
C8 H8B 0.9800
C8 H8C 0.9800

loop_
_geom_torsion_atom_site_label_1
_geom_torsion_atom_site_label_2
_geom_torsion_atom_site_label_3
_geom_torsion_atom_site_label_4
_geom_torsion
N2 Pb1 S1 C1 -162.76(13)
N1 Pb1 S1 C1 -2.48(13)
S2 Pb1 S1 C1 -85.49(11)
N2 Pb1 S2 C5 20.06(12)
N1 Pb1 S2 C5 -145.26(12)
S1 Pb1 S2 C5 -68.58(11)
N2 Pb1 N1 C2 32.2(3)
S1 Pb1 N1 C2 -25.04(19)
S2 Pb1 N1 C2 70.2(2)
N2 Pb1 N1 C4 -88.6(3)
S1 Pb1 N1 C4 -145.82(19)
S2 Pb1 N1 C4 -50.60(18)
N2 Pb1 N1 C3 152.4(2)
S1 Pb1 N1 C3 95.18(19)
S2 Pb1 N1 C3 -169.60(19)
N1 Pb1 N2 C7 164.2(2)
S1 Pb1 N2 C7 -140.7(2)
S2 Pb1 N2 C7 125.4(2)
N1 Pb1 N2 C8 -76.2(3)
S1 Pb1 N2 C8 -21.1(2)
S2 Pb1 N2 C8 -115.1(2)
N1 Pb1 N2 C6 45.9(3)
S1 Pb1 N2 C6 100.98(18)
S2 Pb1 N2 C6 7.04(18)
Pb1 S1 C1 C2 31.0(2)
C4 N1 C2 C1 175.4(3)
C3 N1 C2 C1 -63.3(3)
Pb1 N1 C2 C1 53.6(3)
S1 C1 C2 N1 -61.4(3)
Pb1 S2 C5 C6 -51.8(2)
C7 N2 C6 C5 -156.3(3)
C8 N2 C6 C5 80.5(3)
Pb1 N2 C6 C5 -41.3(3)
S2 C5 C6 N2 68.4(3)
